data_9001284
loop_
_publ_author_name
'Armbruster, T.'
'Rothlisberger, F.'
'Seifert, F.'

_publ_section_title
;
 Layer topology, stacking variation and site distortion in melilite-related
 compounds in the system CaO-ZnO-GeO2-SiO2
 high-temperature polymorph
 Ca2ZnGe2O7
;
_journal_name_full 'American Mineralogist'
_journal_page_first 847
_journal_page_last 858
_journal_volume 75
_journal_year 1990
_chemical_formula_sum 'Ca2 Ge2 O7 Zn'
_chemical_name_mineral Melilite
_space_group_IT_number 113
_symmetry_space_group_name_Hall 'P -4 2ab'
_symmetry_space_group_name_H-M 'P -4 21 m'
_cell_angle_alpha 90
_cell_angle_beta 90
_cell_angle_gamma 90
_cell_length_a 7.950
_cell_length_b 7.950
_cell_length_c 5.186
_cell_formula_units_Z 2
_cell_volume 327.768
_database_code_amcsd 0001314
_exptl_crystal_density_diffrn 4.081
_cod_original_formula_sum 'Ca2 Zn Ge2 O7'
_cod_database_code 9001284

loop_
_space_group_symop_operation_xyz
x,y,z
1/2-y,1/2-x,z
y,-x,-z
1/2-x,1/2+y,-z
-x,-y,z
1/2+y,1/2+x,z
-y,x,-z
1/2+x,1/2-y,-z

loop_
_atom_site_aniso_label
_atom_site_aniso_U_11
_atom_site_aniso_U_22
_atom_site_aniso_U_33
_atom_site_aniso_U_12
_atom_site_aniso_U_13
_atom_site_aniso_U_23
CaX 0.04900 0.04900 0.01410 0.03800 0.00010 -0.00010
Zn1 0.01960 0.01960 0.00920 0.00000 0.00000 0.00000
Ge2 0.01520 0.01520 0.01090 0.00020 0.00400 -0.00400
O1 0.11000 0.11000 0.00600 -0.09000 0.00000 0.00000
O2 0.04200 0.04200 0.01200 0.02500 -0.00200 0.00200
O3 0.20000 0.04200 0.03100 -0.07500 0.06100 -0.02600

loop_
_atom_site_label
_atom_site_fract_x
_atom_site_fract_y
_atom_site_fract_z
CaX 0.33200 0.16800 0.50380
Zn1 0.00000 0.00000 0.00000
Ge2 0.14206 0.35794 0.95310
O1 0.50000 0.00000 0.18100
O2 0.14000 0.36000 0.27700
O3 0.08800 0.17900 0.78300

loop_
_cod_related_entry_id
_cod_related_entry_database
_cod_related_entry_code
1 AMCSD 0001314
